data_4064224
loop_
_publ_author_name
'Marchetti, Fabio'
'Pampaloni, Guido'
'Patil, Yogesh'
'Galletti, Anna Maria Raspolli'
'Renili, Filippo'
'Zacchini, Stefano'

_publ_section_title
;
 Ethylene Polymerization by Niobium(V)N,N-Dialkylcarbamates Activated with
 Aluminum Co-catalysts
;
_journal_issue 6
_journal_name_full Organometallics
_journal_page_first 1682
_journal_paper_doi 10.1021/om101187k
_journal_volume 30
_journal_year 2011
_chemical_formula_sum 'C38 H74 Al3 Cl13 N6 O12'
_chemical_formula_weight 1348.82
_chemical_name_systematic
; 
 ? 
;
_space_group_IT_number 2
_symmetry_cell_setting triclinic
_symmetry_space_group_name_Hall '-P 1'
_symmetry_space_group_name_H-M 'P -1'
_atom_sites_solution_hydrogens geom
_atom_sites_solution_primary direct
_atom_sites_solution_secondary difmap
_audit_creation_method SHELXL-97
_audit_update_record
;
2010-10-27 # Formatted by publCIF
;
_cell_angle_alpha 71.430(2)
_cell_angle_beta 68.020(2)
_cell_angle_gamma 75.711(2)
_cell_formula_units_Z 1
_cell_length_a 10.7400(17)
_cell_length_b 12.601(2)
_cell_length_c 13.359(2)
_cell_measurement_temperature 100(2)
_cell_volume 1572.4(4)
_computing_structure_refinement 'SHELXL-97 (Sheldrick, 1997)'
_computing_structure_solution 'SHELXS-97 (Sheldrick, 1990)'
_diffrn_ambient_temperature 100(2)
_diffrn_measured_fraction_theta_full 0.994
_diffrn_measured_fraction_theta_max 0.994
_diffrn_radiation_monochromator graphite
_diffrn_radiation_source 'fine-focus sealed tube'
_diffrn_radiation_type MoK\a
_diffrn_radiation_wavelength 0.71073
_diffrn_reflns_av_R_equivalents 0.0769
_diffrn_reflns_av_sigmaI/netI 0.1061
_diffrn_reflns_limit_h_max 13
_diffrn_reflns_limit_h_min -13
_diffrn_reflns_limit_k_max 15
_diffrn_reflns_limit_k_min -15
_diffrn_reflns_limit_l_max 16
_diffrn_reflns_limit_l_min -16
_diffrn_reflns_number 16267
_diffrn_reflns_theta_full 26.00
_diffrn_reflns_theta_max 26.00
_diffrn_reflns_theta_min 1.70
_exptl_absorpt_coefficient_mu 0.667
_exptl_absorpt_correction_T_max 0.9242
_exptl_absorpt_correction_T_min 0.8837
_exptl_absorpt_correction_type empirical
_exptl_crystal_colour colourless
_exptl_crystal_density_diffrn 1.424
_exptl_crystal_density_method 'not measured'
_exptl_crystal_description prism
_exptl_crystal_F_000 700
_exptl_crystal_size_max 0.19
_exptl_crystal_size_mid 0.16
_exptl_crystal_size_min 0.12
_refine_diff_density_max 0.403
_refine_diff_density_min -0.401
_refine_diff_density_rms 0.085
_refine_ls_extinction_method none
_refine_ls_goodness_of_fit_ref 1.010
_refine_ls_hydrogen_treatment constr
_refine_ls_matrix_type full
_refine_ls_number_parameters 335
_refine_ls_number_reflns 6153
_refine_ls_number_restraints 0
_refine_ls_restrained_S_all 1.010
_refine_ls_R_factor_all 0.1194
_refine_ls_R_factor_gt 0.0581
_refine_ls_shift/su_max 0.000
_refine_ls_shift/su_mean 0.000
_refine_ls_structure_factor_coef Fsqd
_refine_ls_weighting_details 'calc w=1/[\s^2^(Fo^2^)+(0.0589P)^2^+0.0000P] where P=(Fo^2^+2Fc^2^)/3'
_refine_ls_weighting_scheme calc
_refine_ls_wR_factor_gt 0.1238
_refine_ls_wR_factor_ref 0.1477
_reflns_number_gt 3468
_reflns_number_total 6153
_reflns_threshold_expression >2sigma(I)
_cod_data_source_file om101187k_si_002.cif
_cod_data_source_block p-1
_cod_original_cell_volume 1572.3(4)
_cod_original_sg_symbol_H-M P-1
_cod_database_code 4064224

loop_
_symmetry_equiv_pos_as_xyz
'x, y, z'
'-x, -y, -z'

loop_
_atom_site_label
_atom_site_type_symbol
_atom_site_fract_x
_atom_site_fract_y
_atom_site_fract_z
_atom_site_U_iso_or_equiv
_atom_site_adp_type
_atom_site_occupancy
_atom_site_symmetry_multiplicity
_atom_site_calc_flag
_atom_site_refinement_flags
Al1 Al 1.0000 0.5000 0.5000 0.0196(4) Uani 1 2 d S
Al2 Al 0.65022(12) 0.61912(10) 0.48383(11) 0.0227(3) Uani 1 1 d .
C1 C 0.7306(4) 0.4274(4) 0.6345(3) 0.0233(10) Uani 1 1 d .
C2 C 0.5429(4) 0.3590(4) 0.7971(4) 0.0286(10) Uani 1 1 d .
H2A H 0.5163 0.2826 0.8342 0.034 Uiso 1 1 calc R
H2B H 0.4857 0.4003 0.7493 0.034 Uiso 1 1 calc R
C3 C 0.5160(5) 0.4208(4) 0.8853(4) 0.0377(12) Uani 1 1 d .
H3A H 0.5702 0.3791 0.9344 0.056 Uiso 1 1 calc R
H3B H 0.4195 0.4265 0.9293 0.056 Uiso 1 1 calc R
H3C H 0.5410 0.4970 0.8491 0.056 Uiso 1 1 calc R
C4 C 0.7742(4) 0.2418(3) 0.7584(4) 0.0280(10) Uani 1 1 d .
H4A H 0.7589 0.2231 0.8396 0.034 Uiso 1 1 calc R
H4B H 0.8703 0.2527 0.7189 0.034 Uiso 1 1 calc R
C5 C 0.7467(5) 0.1442(4) 0.7302(4) 0.0399(12) Uani 1 1 d .
H5A H 0.6545 0.1279 0.7753 0.060 Uiso 1 1 calc R
H5B H 0.8122 0.0770 0.7462 0.060 Uiso 1 1 calc R
H5C H 0.7555 0.1646 0.6509 0.060 Uiso 1 1 calc R
C6 C 1.1633(4) 0.2786(4) 0.4905(3) 0.0235(10) Uani 1 1 d .
C7 C 1.0223(4) 0.1782(4) 0.4573(4) 0.0317(11) Uani 1 1 d .
H7A H 0.9556 0.2479 0.4629 0.038 Uiso 1 1 calc R
H7B H 0.9749 0.1128 0.5062 0.038 Uiso 1 1 calc R
C8 C 1.0748(5) 0.1686(4) 0.3383(4) 0.0415(13) Uani 1 1 d .
H8A H 1.1109 0.2379 0.2884 0.062 Uiso 1 1 calc R
H8B H 1.0005 0.1579 0.3183 0.062 Uiso 1 1 calc R
H8C H 1.1469 0.1037 0.3308 0.062 Uiso 1 1 calc R
C9 C 1.2071(4) 0.0734(3) 0.5391(4) 0.0303(11) Uani 1 1 d .
H9A H 1.3032 0.0827 0.5185 0.036 Uiso 1 1 calc R
H9B H 1.2046 0.0170 0.5029 0.036 Uiso 1 1 calc R
C10 C 1.1511(5) 0.0291(4) 0.6644(4) 0.0396(12) Uani 1 1 d .
H10A H 1.1605 0.0815 0.7010 0.059 Uiso 1 1 calc R
H10B H 1.2017 -0.0455 0.6875 0.059 Uiso 1 1 calc R
H10C H 1.0550 0.0224 0.6858 0.059 Uiso 1 1 calc R
C11 C 0.8793(4) 0.5370(3) 0.3261(3) 0.0219(9) Uani 1 1 d .
C12 C 1.0733(4) 0.4884(4) 0.1729(3) 0.0263(10) Uani 1 1 d .
H12A H 1.0958 0.4281 0.1336 0.032 Uiso 1 1 calc R
H12B H 1.1228 0.4637 0.2277 0.032 Uiso 1 1 calc R
C13 C 1.1194(4) 0.5956(4) 0.0897(4) 0.0346(12) Uani 1 1 d .
H13A H 1.0698 0.6208 0.0358 0.052 Uiso 1 1 calc R
H13B H 1.2169 0.5814 0.0503 0.052 Uiso 1 1 calc R
H13C H 1.1016 0.6544 0.1288 0.052 Uiso 1 1 calc R
C14 C 0.8357(4) 0.4910(4) 0.1792(4) 0.0299(11) Uani 1 1 d .
H14A H 0.8785 0.5125 0.0972 0.036 Uiso 1 1 calc R
H14B H 0.7498 0.5431 0.1986 0.036 Uiso 1 1 calc R
C15 C 0.8046(5) 0.3710(4) 0.2149(4) 0.0439(13) Uani 1 1 d .
H15A H 0.8883 0.3201 0.1894 0.066 Uiso 1 1 calc R
H15B H 0.7385 0.3675 0.1821 0.066 Uiso 1 1 calc R
H15C H 0.7670 0.3478 0.2964 0.066 Uiso 1 1 calc R
C16 C 0.4708(4) 0.6893(4) 0.4749(4) 0.0271(10) Uani 1 1 d .
H16A H 0.4755 0.7143 0.3956 0.033 Uiso 1 1 calc R
H16B H 0.4083 0.6320 0.5135 0.033 Uiso 1 1 calc R
C17 C 0.4118(4) 0.7914(4) 0.5266(4) 0.0337(11) Uani 1 1 d .
H17A H 0.4065 0.7674 0.6053 0.050 Uiso 1 1 calc R
H17B H 0.3208 0.8216 0.5208 0.050 Uiso 1 1 calc R
H17C H 0.4707 0.8502 0.4866 0.050 Uiso 1 1 calc R
C18 C 0.5163(5) 0.1421(4) 0.1705(4) 0.0378(12) Uani 1 1 d .
H18 H 0.4795 0.1274 0.1184 0.045 Uiso 1 1 calc R
C19 C 0.7869(5) 0.8595(4) 0.0258(4) 0.0396(12) Uani 1 1 d .
H19 H 0.7112 0.9236 0.0209 0.048 Uiso 1 1 calc R
Cl1 Cl 0.5000 0.0000 0.0000 0.0495(5) Uani 1 2 d S
Cl2 Cl 0.77563(16) 0.79842(12) 0.16683(11) 0.0571(4) Uani 1 1 d .
Cl3 Cl 0.77478(14) 0.75609(11) -0.03368(11) 0.0502(4) Uani 1 1 d .
Cl4 Cl 0.94485(15) 0.91066(13) -0.04952(14) 0.0715(5) Uani 1 1 d .
Cl5 Cl 0.68914(13) 0.15708(12) 0.10109(11) 0.0528(4) Uani 1 1 d .
Cl6 Cl 0.49813(14) 0.02743(11) 0.28819(11) 0.0502(4) Uani 1 1 d .
Cl7 Cl 0.42350(15) 0.26741(12) 0.20867(12) 0.0577(4) Uani 1 1 d .
N1 N 0.6858(3) 0.3480(3) 0.7267(3) 0.0228(8) Uani 1 1 d .
N2 N 1.1317(3) 0.1817(3) 0.4968(3) 0.0249(8) Uani 1 1 d .
N3 N 0.9263(3) 0.5037(3) 0.2323(3) 0.0227(8) Uani 1 1 d .
O1 O 0.6442(3) 0.5165(2) 0.6119(2) 0.0219(6) Uani 1 1 d .
O2 O 0.8536(3) 0.4144(2) 0.5703(2) 0.0212(6) Uani 1 1 d .
O3 O 1.2603(3) 0.2736(2) 0.5280(2) 0.0238(7) Uani 1 1 d .
O4 O 1.1030(3) 0.3723(2) 0.4467(2) 0.0212(6) Uani 1 1 d .
O5 O 0.9603(3) 0.5563(2) 0.3657(2) 0.0210(6) Uani 1 1 d .
O6 O 0.7475(3) 0.5520(2) 0.3735(2) 0.0223(7) Uani 1 1 d .

loop_
_atom_site_aniso_label
_atom_site_aniso_U_11
_atom_site_aniso_U_22
_atom_site_aniso_U_33
_atom_site_aniso_U_23
_atom_site_aniso_U_13
_atom_site_aniso_U_12
Al1 0.0179(9) 0.0190(9) 0.0220(10) -0.0078(8) -0.0042(8) -0.0025(7)
Al2 0.0191(7) 0.0225(7) 0.0267(7) -0.0101(6) -0.0063(6) -0.0001(5)
C1 0.018(2) 0.028(2) 0.027(3) -0.013(2) -0.006(2) -0.0018(19)
C2 0.018(2) 0.036(3) 0.027(3) -0.008(2) 0.0005(19) -0.008(2)
C3 0.029(3) 0.045(3) 0.036(3) -0.016(2) 0.000(2) -0.009(2)
C4 0.022(2) 0.027(3) 0.032(3) -0.003(2) -0.009(2) -0.0033(19)
C5 0.037(3) 0.026(3) 0.053(3) -0.013(2) -0.007(2) -0.004(2)
C6 0.019(2) 0.025(2) 0.023(2) -0.011(2) 0.0009(19) -0.0004(19)
C7 0.025(2) 0.027(3) 0.050(3) -0.015(2) -0.015(2) -0.002(2)
C8 0.052(3) 0.032(3) 0.054(3) -0.015(3) -0.031(3) -0.001(2)
C9 0.032(3) 0.019(2) 0.042(3) -0.009(2) -0.016(2) 0.001(2)
C10 0.041(3) 0.025(3) 0.051(3) 0.000(2) -0.022(3) -0.002(2)
C11 0.025(2) 0.016(2) 0.023(2) -0.0043(18) -0.009(2) 0.0014(18)
C12 0.023(2) 0.031(3) 0.025(2) -0.014(2) -0.005(2) 0.0013(19)
C13 0.031(3) 0.044(3) 0.031(3) -0.015(2) -0.004(2) -0.009(2)
C14 0.026(2) 0.037(3) 0.032(3) -0.017(2) -0.011(2) -0.001(2)
C15 0.055(3) 0.058(4) 0.027(3) -0.007(2) -0.012(2) -0.027(3)
C16 0.023(2) 0.027(2) 0.031(3) -0.011(2) -0.008(2) 0.0018(19)
C17 0.027(3) 0.023(2) 0.047(3) -0.014(2) -0.010(2) 0.006(2)
C18 0.037(3) 0.035(3) 0.043(3) -0.011(2) -0.014(2) -0.007(2)
C19 0.051(3) 0.041(3) 0.031(3) -0.009(2) -0.012(2) -0.017(2)
Cl1 0.0423(11) 0.0622(13) 0.0530(12) -0.0340(10) -0.0190(9) 0.0082(9)
Cl2 0.0818(11) 0.0483(9) 0.0426(8) -0.0181(7) -0.0252(8) 0.0052(8)
Cl3 0.0618(9) 0.0453(8) 0.0483(8) -0.0245(7) -0.0174(7) 0.0004(7)
Cl4 0.0474(9) 0.0670(11) 0.0907(13) -0.0022(9) -0.0189(9) -0.0206(8)
Cl5 0.0445(8) 0.0631(9) 0.0460(8) 0.0005(7) -0.0125(7) -0.0216(7)
Cl6 0.0567(9) 0.0433(8) 0.0433(8) -0.0044(6) -0.0073(7) -0.0170(7)
Cl7 0.0674(10) 0.0401(8) 0.0664(10) -0.0190(7) -0.0190(8) -0.0058(7)
N1 0.0176(18) 0.024(2) 0.022(2) -0.0035(16) -0.0003(15) -0.0063(15)
N2 0.028(2) 0.0171(19) 0.033(2) -0.0087(16) -0.0119(17) -0.0031(16)
N3 0.0213(19) 0.025(2) 0.024(2) -0.0104(16) -0.0077(16) -0.0005(15)
O1 0.0185(15) 0.0241(16) 0.0224(16) -0.0095(13) -0.0058(13) 0.0018(13)
O2 0.0178(15) 0.0195(15) 0.0259(16) -0.0081(13) -0.0054(13) -0.0016(12)
O3 0.0222(16) 0.0202(16) 0.0343(18) -0.0100(13) -0.0140(14) -0.0001(12)
O4 0.0203(15) 0.0212(16) 0.0220(16) -0.0095(13) -0.0044(13) -0.0011(12)
O5 0.0208(15) 0.0201(15) 0.0244(16) -0.0071(13) -0.0087(13) -0.0027(12)
O6 0.0156(15) 0.0261(16) 0.0255(16) -0.0125(13) -0.0030(13) -0.0011(12)

loop_
_atom_type_symbol
_atom_type_description
_atom_type_scat_dispersion_real
_atom_type_scat_dispersion_imag
_atom_type_scat_source
C C 0.0033 0.0016 'International Tables Vol C Tables 4.2.6.8 and 6.1.1.4'
H H 0.0000 0.0000 'International Tables Vol C Tables 4.2.6.8 and 6.1.1.4'
N N 0.0061 0.0033 'International Tables Vol C Tables 4.2.6.8 and 6.1.1.4'
O O 0.0106 0.0060 'International Tables Vol C Tables 4.2.6.8 and 6.1.1.4'
Al Al 0.0645 0.0514 'International Tables Vol C Tables 4.2.6.8 and 6.1.1.4'
Cl Cl 0.1484 0.1585 'International Tables Vol C Tables 4.2.6.8 and 6.1.1.4'

loop_
_geom_angle_atom_site_label_1
_geom_angle_atom_site_label_2
_geom_angle_atom_site_label_3
_geom_angle
_geom_angle_site_symmetry_1
_geom_angle_site_symmetry_3
O5 Al1 O5 180.000(1) 2_766 .
O5 Al1 O4 87.49(11) 2_766 2_766
O5 Al1 O4 92.51(11) . 2_766
O5 Al1 O4 92.51(11) 2_766 .
O5 Al1 O4 87.49(11) . .
O4 Al1 O4 180.000(1) 2_766 .
O5 Al1 O2 86.68(11) 2_766 .
O5 Al1 O2 93.32(11) . .
O4 Al1 O2 93.65(11) 2_766 .
O4 Al1 O2 86.35(11) . .
O5 Al1 O2 93.32(11) 2_766 2_766
O5 Al1 O2 86.68(11) . 2_766
O4 Al1 O2 86.35(11) 2_766 2_766
O4 Al1 O2 93.65(11) . 2_766
O2 Al1 O2 180.00(18) . 2_766
O1 Al2 O3 108.21(14) . 2_766
O1 Al2 O6 107.73(14) . .
O3 Al2 O6 107.24(14) 2_766 .
O1 Al2 C16 112.55(17) . .
O3 Al2 C16 108.49(16) 2_766 .
O6 Al2 C16 112.42(16) . .
O2 C1 O1 122.3(4) . .
O2 C1 N1 120.5(4) . .
O1 C1 N1 117.2(4) . .
N1 C2 C3 112.8(3) . .
N1 C2 H2A 109.0 . .
C3 C2 H2A 109.0 . .
N1 C2 H2B 109.0 . .
C3 C2 H2B 109.0 . .
H2A C2 H2B 107.8 . .
C2 C3 H3A 109.5 . .
C2 C3 H3B 109.5 . .
H3A C3 H3B 109.5 . .
C2 C3 H3C 109.5 . .
H3A C3 H3C 109.5 . .
H3B C3 H3C 109.5 . .
N1 C4 C5 111.7(3) . .
N1 C4 H4A 109.3 . .
C5 C4 H4A 109.3 . .
N1 C4 H4B 109.3 . .
C5 C4 H4B 109.3 . .
H4A C4 H4B 107.9 . .
C4 C5 H5A 109.5 . .
C4 C5 H5B 109.5 . .
H5A C5 H5B 109.5 . .
C4 C5 H5C 109.5 . .
H5A C5 H5C 109.5 . .
H5B C5 H5C 109.5 . .
O4 C6 O3 122.1(4) . .
O4 C6 N2 120.9(4) . .
O3 C6 N2 116.9(4) . .
N2 C7 C8 112.3(4) . .
N2 C7 H7A 109.2 . .
C8 C7 H7A 109.2 . .
N2 C7 H7B 109.2 . .
C8 C7 H7B 109.2 . .
H7A C7 H7B 107.9 . .
C7 C8 H8A 109.5 . .
C7 C8 H8B 109.5 . .
H8A C8 H8B 109.5 . .
C7 C8 H8C 109.5 . .
H8A C8 H8C 109.5 . .
H8B C8 H8C 109.5 . .
N2 C9 C10 113.0(4) . .
N2 C9 H9A 109.0 . .
C10 C9 H9A 109.0 . .
N2 C9 H9B 109.0 . .
C10 C9 H9B 109.0 . .
H9A C9 H9B 107.8 . .
C9 C10 H10A 109.5 . .
C9 C10 H10B 109.5 . .
H10A C10 H10B 109.5 . .
C9 C10 H10C 109.5 . .
H10A C10 H10C 109.5 . .
H10B C10 H10C 109.5 . .
O5 C11 O6 122.1(4) . .
O5 C11 N3 120.7(4) . .
O6 C11 N3 117.2(4) . .
N3 C12 C13 112.0(3) . .
N3 C12 H12A 109.2 . .
C13 C12 H12A 109.2 . .
N3 C12 H12B 109.2 . .
C13 C12 H12B 109.2 . .
H12A C12 H12B 107.9 . .
C12 C13 H13A 109.5 . .
C12 C13 H13B 109.5 . .
H13A C13 H13B 109.5 . .
C12 C13 H13C 109.5 . .
H13A C13 H13C 109.5 . .
H13B C13 H13C 109.5 . .
N3 C14 C15 112.1(4) . .
N3 C14 H14A 109.2 . .
C15 C14 H14A 109.2 . .
N3 C14 H14B 109.2 . .
C15 C14 H14B 109.2 . .
H14A C14 H14B 107.9 . .
C14 C15 H15A 109.5 . .
C14 C15 H15B 109.5 . .
H15A C15 H15B 109.5 . .
C14 C15 H15C 109.5 . .
H15A C15 H15C 109.5 . .
H15B C15 H15C 109.5 . .
C17 C16 Al2 113.7(3) . .
C17 C16 H16A 108.8 . .
Al2 C16 H16A 108.8 . .
C17 C16 H16B 108.8 . .
Al2 C16 H16B 108.8 . .
H16A C16 H16B 107.7 . .
C16 C17 H17A 109.5 . .
C16 C17 H17B 109.5 . .
H17A C17 H17B 109.5 . .
C16 C17 H17C 109.5 . .
H17A C17 H17C 109.5 . .
H17B C17 H17C 109.5 . .
Cl6 C18 Cl7 110.4(3) . .
Cl6 C18 Cl5 110.5(3) . .
Cl7 C18 Cl5 110.4(3) . .
Cl6 C18 H18 108.5 . .
Cl7 C18 H18 108.5 . .
Cl5 C18 H18 108.5 . .
Cl2 C19 Cl4 109.8(3) . .
Cl2 C19 Cl3 109.7(3) . .
Cl4 C19 Cl3 109.0(3) . .
Cl2 C19 H19 109.4 . .
Cl4 C19 H19 109.4 . .
Cl3 C19 H19 109.4 . .
C1 N1 C2 120.9(3) . .
C1 N1 C4 121.7(3) . .
C2 N1 C4 117.3(3) . .
C6 N2 C9 121.5(4) . .
C6 N2 C7 121.1(4) . .
C9 N2 C7 117.3(3) . .
C11 N3 C14 122.0(3) . .
C11 N3 C12 120.0(3) . .
C14 N3 C12 117.8(3) . .
C1 O1 Al2 129.9(3) . .
C1 O2 Al1 137.0(3) . .
C6 O3 Al2 130.8(3) . 2_766
C6 O4 Al1 133.5(3) . .
C11 O5 Al1 135.6(3) . .
C11 O6 Al2 128.7(3) . .

loop_
_geom_bond_atom_site_label_1
_geom_bond_atom_site_label_2
_geom_bond_distance
_geom_bond_site_symmetry_2
Al1 O5 1.875(3) 2_766
Al1 O5 1.875(3) .
Al1 O4 1.892(3) 2_766
Al1 O4 1.892(3) .
Al1 O2 1.898(3) .
Al1 O2 1.898(3) 2_766
Al2 O1 1.776(3) .
Al2 O3 1.779(3) 2_766
Al2 O6 1.784(3) .
Al2 C16 1.943(4) .
C1 O2 1.282(5) .
C1 O1 1.300(5) .
C1 N1 1.326(5) .
C2 N1 1.468(5) .
C2 C3 1.515(6) .
C2 H2A 0.9900 .
C2 H2B 0.9900 .
C3 H3A 0.9800 .
C3 H3B 0.9800 .
C3 H3C 0.9800 .
C4 N1 1.478(5) .
C4 C5 1.517(6) .
C4 H4A 0.9900 .
C4 H4B 0.9900 .
C5 H5A 0.9800 .
C5 H5B 0.9800 .
C5 H5C 0.9800 .
C6 O4 1.274(5) .
C6 O3 1.295(5) .
C6 N2 1.315(5) .
C7 N2 1.471(5) .
C7 C8 1.510(6) .
C7 H7A 0.9900 .
C7 H7B 0.9900 .
C8 H8A 0.9800 .
C8 H8B 0.9800 .
C8 H8C 0.9800 .
C9 N2 1.465(5) .
C9 C10 1.514(6) .
C9 H9A 0.9900 .
C9 H9B 0.9900 .
C10 H10A 0.9800 .
C10 H10B 0.9800 .
C10 H10C 0.9800 .
C11 O5 1.275(5) .
C11 O6 1.309(5) .
C11 N3 1.326(5) .
C12 N3 1.473(5) .
C12 C13 1.506(6) .
C12 H12A 0.9900 .
C12 H12B 0.9900 .
C13 H13A 0.9800 .
C13 H13B 0.9800 .
C13 H13C 0.9800 .
C14 N3 1.464(5) .
C14 C15 1.514(6) .
C14 H14A 0.9900 .
C14 H14B 0.9900 .
C15 H15A 0.9800 .
C15 H15B 0.9800 .
C15 H15C 0.9800 .
C16 C17 1.539(5) .
C16 H16A 0.9900 .
C16 H16B 0.9900 .
C17 H17A 0.9800 .
C17 H17B 0.9800 .
C17 H17C 0.9800 .
C18 Cl6 1.749(5) .
C18 Cl7 1.761(5) .
C18 Cl5 1.765(5) .
C18 H18 1.0000 .
C19 Cl2 1.763(5) .
C19 Cl4 1.776(5) .
C19 Cl3 1.779(5) .
C19 H19 1.0000 .
O3 Al2 1.779(3) 2_766

loop_
_geom_torsion_atom_site_label_1
_geom_torsion_atom_site_label_2
_geom_torsion_atom_site_label_3
_geom_torsion_atom_site_label_4
_geom_torsion
_geom_torsion_site_symmetry_1
_geom_torsion_site_symmetry_4
O1 Al2 C16 C17 86.1(3) . .
O3 Al2 C16 C17 -33.6(4) 2_766 .
O6 Al2 C16 C17 -152.0(3) . .
O2 C1 N1 C2 -176.2(4) . .
O1 C1 N1 C2 2.6(6) . .
O2 C1 N1 C4 -0.7(6) . .
O1 C1 N1 C4 178.0(3) . .
C3 C2 N1 C1 -89.1(5) . .
C3 C2 N1 C4 95.2(4) . .
C5 C4 N1 C1 -101.1(4) . .
C5 C4 N1 C2 74.5(5) . .
O4 C6 N2 C9 175.3(4) . .
O3 C6 N2 C9 -2.9(6) . .
O4 C6 N2 C7 -2.3(6) . .
O3 C6 N2 C7 179.5(4) . .
C10 C9 N2 C6 88.2(5) . .
C10 C9 N2 C7 -94.1(5) . .
C8 C7 N2 C6 94.0(5) . .
C8 C7 N2 C9 -83.7(5) . .
O5 C11 N3 C14 -174.2(4) . .
O6 C11 N3 C14 4.0(6) . .
O5 C11 N3 C12 0.0(6) . .
O6 C11 N3 C12 178.2(3) . .
C15 C14 N3 C11 -93.6(5) . .
C15 C14 N3 C12 92.0(5) . .
C13 C12 N3 C11 -89.4(4) . .
C13 C12 N3 C14 85.1(4) . .
O2 C1 O1 Al2 17.6(6) . .
N1 C1 O1 Al2 -161.1(3) . .
O3 Al2 O1 C1 -87.5(3) 2_766 .
O6 Al2 O1 C1 28.1(4) . .
C16 Al2 O1 C1 152.6(3) . .
O1 C1 O2 Al1 51.0(6) . .
N1 C1 O2 Al1 -130.3(4) . .
O5 Al1 O2 C1 84.5(4) 2_766 .
O5 Al1 O2 C1 -95.5(4) . .
O4 Al1 O2 C1 -2.7(4) 2_766 .
O4 Al1 O2 C1 177.3(4) . .
O2 Al1 O2 C1 -144(100) 2_766 .
O4 C6 O3 Al2 -9.0(6) . 2_766
N2 C6 O3 Al2 169.2(3) . 2_766
O3 C6 O4 Al1 -60.4(5) . .
N2 C6 O4 Al1 121.5(4) . .
O5 Al1 O4 C6 6.8(4) 2_766 .
O5 Al1 O4 C6 -173.2(4) . .
O4 Al1 O4 C6 152(100) 2_766 .
O2 Al1 O4 C6 -79.7(4) . .
O2 Al1 O4 C6 100.3(4) 2_766 .
O6 C11 O5 Al1 60.5(5) . .
N3 C11 O5 Al1 -121.3(4) . .
O5 Al1 O5 C11 132(100) 2_766 .
O4 Al1 O5 C11 -101.9(4) 2_766 .
O4 Al1 O5 C11 78.1(4) . .
O2 Al1 O5 C11 -8.1(4) . .
O2 Al1 O5 C11 171.9(4) 2_766 .
O5 C11 O6 Al2 10.4(5) . .
N3 C11 O6 Al2 -167.8(3) . .
O1 Al2 O6 C11 -85.3(3) . .
O3 Al2 O6 C11 31.0(3) 2_766 .
C16 Al2 O6 C11 150.1(3) . .
